data_7251334
loop_
_publ_author_name
'Bear, Joseph C.'
'Cockcroft, Jeremy Karl'
'Rosu-Finsen, Alexander'
'Williams, Jeffrey Huw'

_publ_section_title
;
 Exploring non-covalent interactions in binary aromatic complexes
;
_journal_name_full CrystEngComm
_journal_paper_doi 10.1039/D5CE00989H
_journal_year 2025
_chemical_formula_moiety 'C6 F4 I2, C8 H10'
_chemical_formula_sum 'C14 H10 F4 I2'
_chemical_formula_weight 508.02
_chemical_name_systematic p-xylene:p-diiodotetrafluorobenzene
_space_group_crystal_system monoclinic
_space_group_IT_number 12
_space_group_name_Hall '-C 2y'
_space_group_name_H-M_alt 'C 1 2/m 1'
_atom_sites_solution_hydrogens geom
_atom_sites_solution_primary dual
_audit_creation_date 2025-08-06
_audit_creation_method
;
Olex2 1.5
(compiled 2024.02.16 svn.r378c4104 for OlexSys, GUI svn.r6928)
;
_audit_update_record
;
2025-08-28 deposited with the CCDC.	2025-11-26 downloaded from the CCDC.
;
_cell_angle_alpha 90
_cell_angle_beta 93.450(7)
_cell_angle_gamma 90
_cell_formula_units_Z 2
_cell_length_a 8.5140(7)
_cell_length_b 8.5541(8)
_cell_length_c 10.2442(8)
_cell_measurement_reflns_used 3675
_cell_measurement_temperature 150
_cell_measurement_theta_max 28.4740
_cell_measurement_theta_min 3.3890
_cell_volume 744.73(11)
_computing_cell_refinement 'CrysAlisPro 1.171.42.58a (Rigaku OD, 2022)'
_computing_data_collection 'CrysAlisPro 1.171.42.58a (Rigaku OD, 2022)'
_computing_data_reduction 'CrysAlisPro 1.171.42.58a (Rigaku OD, 2022)'
_computing_molecular_graphics 'Olex2 1.5 (Dolomanov et al., 2009)'
_computing_publication_material 'Olex2 1.5 (Dolomanov et al., 2009)'
_computing_structure_refinement 'SHELXL 2014/7 (Sheldrick, 2015)'
_computing_structure_solution 'SHELXT 2014/5 (Sheldrick, 2014)'
_diffrn_ambient_environment N~2~
_diffrn_ambient_temperature 150
_diffrn_detector 'Hybrid Pixel Array Detector'
_diffrn_detector_area_resol_mean 10.0000
_diffrn_detector_type 'HyPix-Arc 100'
_diffrn_measured_fraction_theta_full 0.990
_diffrn_measured_fraction_theta_max 0.954
_diffrn_measurement_details
;
List of Runs (angles in degrees, time in seconds):

  # Type    Start    End  Width  t~exp~   \w     \q     \k     \f   Frames
#--------------------------------------------------------------------------
  1  \w    -25.00  16.00   0.50    2.50    --    0.12  85.00 -74.00   82
  2  \w    -41.00  27.00   0.50    2.50    --    0.12 -85.00 166.00  136
  3  \w      3.00  42.00   0.50    2.50    --    0.12-108.00 -52.61   78
  4  \w     33.00  64.00   0.50    2.50    --    0.12  77.00 150.00   62
  5  \w    -65.00   8.00   0.50    2.50    --    0.12 -38.00-150.00  146
  6  \w    -17.00  63.00   0.50    2.50    --    0.12  77.00 -30.00  160
  7  \w    -67.00  16.00   0.50    2.50    --    0.12 -57.00  30.00  166
  8  \w    -16.00  24.00   0.50    2.50    --    0.12  77.00 150.00   80
  9  \w     46.00  72.00   0.50    2.50    --   18.00-130.00-118.96   52
 10  \w     26.00  68.00   0.50    2.50    --   22.00-115.00  71.57   84
 11  \w     50.00  78.00   0.50    2.50    --   22.00-133.00 -24.04   56
;
_diffrn_measurement_device 'four-circle diffractometer'
_diffrn_measurement_device_type 'SuperNova, Dual, Cu at home/near, HyPix-Arc 100'
_diffrn_measurement_method '\w scans'
_diffrn_orient_matrix_type 'CrysAlisPro convention (1999,Acta A55,543-557)'
_diffrn_orient_matrix_UB_11 -0.0533307000
_diffrn_orient_matrix_UB_12 0.0424897000
_diffrn_orient_matrix_UB_13 -0.0424055000
_diffrn_orient_matrix_UB_21 0.0596183000
_diffrn_orient_matrix_UB_22 0.0094897000
_diffrn_orient_matrix_UB_23 -0.0448074000
_diffrn_orient_matrix_UB_31 -0.0240484000
_diffrn_orient_matrix_UB_32 -0.0705424000
_diffrn_orient_matrix_UB_33 -0.0316337000
_diffrn_radiation_monochromator mirror
_diffrn_radiation_probe x-ray
_diffrn_radiation_type 'Mo K\a'
_diffrn_radiation_wavelength 0.71073
_diffrn_reflns_av_R_equivalents 0.0636
_diffrn_reflns_av_unetI/netI 0.0336
_diffrn_reflns_Laue_measured_fraction_full 0.990
_diffrn_reflns_Laue_measured_fraction_max 0.954
_diffrn_reflns_limit_h_max 11
_diffrn_reflns_limit_h_min -11
_diffrn_reflns_limit_k_max 11
_diffrn_reflns_limit_k_min -11
_diffrn_reflns_limit_l_max 13
_diffrn_reflns_limit_l_min -13
_diffrn_reflns_number 6318
_diffrn_reflns_point_group_measured_fraction_full 0.990
_diffrn_reflns_point_group_measured_fraction_max 0.954
_diffrn_reflns_theta_full 25.242
_diffrn_reflns_theta_max 28.699
_diffrn_reflns_theta_min 3.379
_diffrn_source 'micro-focus sealed X-ray tube'
_diffrn_source_type 'SuperNova (Mo) X-ray Source'
_exptl_absorpt_coefficient_mu 4.252
_exptl_absorpt_correction_T_max 1.000
_exptl_absorpt_correction_T_min 0.355
_exptl_absorpt_correction_type gaussian
_exptl_absorpt_process_details
;
CrysAlisPro 1.171.42.58a (Rigaku Oxford Diffraction, 2022)
Numerical absorption correction based on gaussian integration over
a multifaceted crystal model
Empirical absorption correction using spherical harmonics,
implemented in SCALE3 ABSPACK scaling algorithm.
;
_exptl_crystal_colour 'clear colourless'
_exptl_crystal_colour_lustre clear
_exptl_crystal_colour_primary colourless
_exptl_crystal_density_diffrn 2.265
_exptl_crystal_description block
_exptl_crystal_F_000 472
_exptl_crystal_preparation 'Prepared as a 2:1 molar ratio'
_exptl_crystal_recrystallization_method 'Grown in the excess p-xylene'
_exptl_crystal_size_max 0.260
_exptl_crystal_size_mid 0.222
_exptl_crystal_size_min 0.165
_refine_diff_density_max 2.600
_refine_diff_density_min -0.823
_refine_diff_density_rms 0.206
_refine_ls_extinction_method none
_refine_ls_goodness_of_fit_ref 1.080
_refine_ls_hydrogen_treatment constr
_refine_ls_matrix_type full
_refine_ls_number_parameters 53
_refine_ls_number_reflns 984
_refine_ls_number_restraints 0
_refine_ls_restrained_S_all 1.080
_refine_ls_R_factor_all 0.0479
_refine_ls_R_factor_gt 0.0418
_refine_ls_shift/su_max 0.000
_refine_ls_shift/su_mean 0.000
_refine_ls_structure_factor_coef Fsqd
_refine_ls_weighting_details 'w=1/[\s^2^(Fo^2^)+(0.0705P)^2^+0.8958P] where P=(Fo^2^+2Fc^2^)/3'
_refine_ls_weighting_scheme calc
_refine_ls_wR_factor_gt 0.1045
_refine_ls_wR_factor_ref 0.1082
_reflns_Friedel_coverage 0.000
_reflns_number_gt 874
_reflns_number_total 984
_reflns_threshold_expression 'I > 2\s(I)'
_cod_data_source_file d5ce00989h2.cif
_cod_data_source_block exp_118
_cod_database_code 7251334
_shelx_shelxl_version_number 2014/7
_chemical_oxdiff_formula 'C8 H10 C6 F4 I2'
_chemical_oxdiff_usercomment 'Crystal grown from solution in excess p-Xylene (1:2)'
_shelx_space_group_comment
;
The symmetry employed for this shelxl refinement is uniquely defined
by the following loop, which should always be used as a source of
symmetry information in preference to the above space-group names.
They are only intended as comments.
;
_shelx_estimated_absorpt_t_max 0.549
_shelx_estimated_absorpt_t_min 0.404
_olex2_refinement_description
;
1. Fixed Uiso
 At 1.2 times of:
  All C(H) groups
 At 1.5 times of:
  All C(H,H,H) groups
2. Others
 Fixed Sof: H5A(0.5) H5B(0.5) H5C(0.5)
3.a Aromatic/amide H refined with riding coordinates:
 C3(H3)
3.b Idealised Me refined as rotating group:
 C5(H5A,H5B,H5C)
;
_olex2_submission_special_instructions 'No special instructions were received'
_oxdiff_exptl_absorpt_empirical_details
;
Empirical correction (ABSPACK) includes:
- Absorption correction using spherical harmonics
- Frame scaling
;
_oxdiff_exptl_absorpt_empirical_full_max 1.930
_oxdiff_exptl_absorpt_empirical_full_min 0.608

loop_
_space_group_symop_operation_xyz
'x, y, z'
'-x, y, -z'
'x+1/2, y+1/2, z'
'-x+1/2, y+1/2, -z'
'-x, -y, -z'
'x, -y, z'
'-x+1/2, -y+1/2, -z'
'x+1/2, -y+1/2, z'

loop_
_atom_site_label
_atom_site_type_symbol
_atom_site_fract_x
_atom_site_fract_y
_atom_site_fract_z
_atom_site_U_iso_or_equiv
_atom_site_adp_type
_atom_site_occupancy
_atom_site_site_symmetry_order
_atom_site_calc_flag
_atom_site_refinement_flags_posn
_atom_site_refinement_flags_adp
_atom_site_refinement_flags_occupancy
_atom_site_disorder_assembly
_atom_site_disorder_group
I1 I -0.28556(5) 0.0000 0.22746(4) 0.0376(2) Uani 1 2 d S T P . .
F1 F -0.1097(3) 0.2753(3) 0.0870(3) 0.0367(6) Uani 1 1 d . . . . .
C1 C -0.1159(7) 0.0000 0.0924(6) 0.0262(12) Uani 1 2 d S T P . .
C2 C -0.0570(5) 0.1391(5) 0.0449(4) 0.0272(9) Uani 1 1 d . . . . .
C3 C 0.0670(6) 0.3616(6) 0.5422(5) 0.0358(10) Uani 1 1 d . . . . .
H3 H 0.1121 0.2650 0.5707 0.043 Uiso 1 1 calc R U . . .
C4 C 0.1357(8) 0.5000 0.5851(6) 0.0338(14) Uani 1 2 d S T P . .
C5 C 0.2817(9) 0.5000 0.6769(8) 0.0432(16) Uani 1 2 d S T P . .
H5A H 0.2609 0.5582 0.7564 0.065 Uiso 0.5 1 calc R U P A -1
H5B H 0.3685 0.5497 0.6338 0.065 Uiso 0.5 1 calc R U P A -1
H5C H 0.3104 0.3921 0.7000 0.065 Uiso 0.5 1 calc R U P A -1

loop_
_atom_site_aniso_label
_atom_site_aniso_U_11
_atom_site_aniso_U_22
_atom_site_aniso_U_33
_atom_site_aniso_U_23
_atom_site_aniso_U_13
_atom_site_aniso_U_12
I1 0.0273(3) 0.0510(3) 0.0357(3) 0.000 0.01098(18) 0.000
F1 0.0320(15) 0.0321(14) 0.0464(16) -0.0067(11) 0.0064(11) 0.0029(11)
C1 0.016(3) 0.037(3) 0.025(3) 0.000 0.0027(19) 0.000
C2 0.0206(19) 0.030(2) 0.031(2) -0.0051(15) -0.0022(15) 0.0041(16)
C3 0.028(2) 0.038(3) 0.041(3) 0.0027(19) 0.0023(19) 0.0001(19)
C4 0.025(3) 0.041(3) 0.035(3) 0.000 0.006(2) 0.000
C5 0.029(3) 0.052(4) 0.048(4) 0.000 -0.003(3) 0.000

loop_
_atom_type_symbol
_atom_type_description
_atom_type_scat_dispersion_real
_atom_type_scat_dispersion_imag
_atom_type_scat_source
C C 0.0033 0.0016 'International Tables Vol C Tables 4.2.6.8 and 6.1.1.4'
H H 0.0000 0.0000 'International Tables Vol C Tables 4.2.6.8 and 6.1.1.4'
F F 0.0171 0.0103 'International Tables Vol C Tables 4.2.6.8 and 6.1.1.4'
I I -0.4742 1.8119 'International Tables Vol C Tables 4.2.6.8 and 6.1.1.4'

loop_
_exptl_crystal_face_index_h
_exptl_crystal_face_index_k
_exptl_crystal_face_index_l
_exptl_crystal_face_perp_dist
-4 4 13 0.0920
-3 -10 -7 0.1140
8 4 -10 0.0606
6 1 -13 0.0764
-8 -9 5 0.1471
-10 6 -4 0.1142
5 9 7 0.1173
7 7 7 0.1156
-7 -7 -7 0.1046
5 -3 12 0.0740
9 -7 3 0.0891
2 -3 14 0.0761
-1 4 -13 0.0895
3 3 -13 0.0679
-1 4 14 0.0780
-3 -3 14 0.0949
-2 0 14 0.0778
-7 7 9 0.1108
-8 -1 -11 0.0993

loop_
_geom_angle_atom_site_label_1
_geom_angle_atom_site_label_2
_geom_angle_atom_site_label_3
_geom_angle
_geom_angle_site_symmetry_1
_geom_angle_site_symmetry_3
_geom_angle_publ_flag
C2 C1 I1 121.1(3) . . ?
C2 C1 I1 121.1(3) 6 . ?
C2 C1 C2 117.7(5) . 6 ?
F1 C2 C1 120.1(4) . . ?
F1 C2 C2 118.8(2) . 2 ?
C2 C2 C1 121.1(3) 2 . ?
C3 C3 H3 119.5 2_556 . ?
C4 C3 C3 121.0(3) . 2_556 ?
C4 C3 H3 119.5 . . ?
C3 C4 C3 118.1(6) 6_565 . ?
C3 C4 C5 121.0(3) 6_565 . ?
C3 C4 C5 121.0(3) . . ?
C4 C5 H5A 109.5 . . ?
C4 C5 H5B 109.5 . . ?
C4 C5 H5C 109.5 . . ?
H5A C5 H5B 109.5 . . ?
H5A C5 H5C 109.5 . . ?
H5B C5 H5C 109.5 . . ?

loop_
_geom_bond_atom_site_label_1
_geom_bond_atom_site_label_2
_geom_bond_distance
_geom_bond_site_symmetry_2
_geom_bond_publ_flag
I1 C1 2.060(6) . ?
F1 C2 1.330(5) . ?
C1 C2 1.390(5) . ?
C1 C2 1.390(5) 6 ?
C2 C2 1.377(9) 2 ?
C3 C3 1.389(10) 2_556 ?
C3 H3 0.9500 . ?
C3 C4 1.380(6) . ?
C4 C3 1.380(6) 6_565 ?
C4 C5 1.514(9) . ?
C5 H5A 0.9800 . ?
C5 H5B 0.9800 . ?
C5 H5C 0.9800 . ?

loop_
_geom_torsion_atom_site_label_1
_geom_torsion_atom_site_label_2
_geom_torsion_atom_site_label_3
_geom_torsion_atom_site_label_4
_geom_torsion
_geom_torsion_site_symmetry_1
_geom_torsion_site_symmetry_2
_geom_torsion_site_symmetry_3
_geom_torsion_site_symmetry_4
_geom_torsion_publ_flag
I1 C1 C2 F1 0.2(6) . . . . ?
I1 C1 C2 C2 179.7(4) . . . 2 ?
C2 C1 C2 F1 179.8(3) 6 . . . ?
C2 C1 C2 C2 -0.7(9) 6 . . 2 ?
C3 C3 C4 C3 0.2(12) 2_556 . . 6_565 ?
C3 C3 C4 C5 180.0(7) 2_556 . . . ?

loop_
_exptl_oxdiff_crystal_face_indexfrac_h
_exptl_oxdiff_crystal_face_indexfrac_k
_exptl_oxdiff_crystal_face_indexfrac_l
_exptl_oxdiff_crystal_face_x
_exptl_oxdiff_crystal_face_y
_exptl_oxdiff_crystal_face_z
-4.0653 3.5692 13.1740 -0.1902 -0.7988 -0.5708
-2.9350 -10.1957 -6.6338 0.0046 0.0255 0.9997
7.5388 4.4579 -10.4288 0.2296 0.9590 -0.1659
6.4531 0.9257 -12.5802 0.2287 0.9572 0.1775
-7.5344 -8.5153 5.2909 -0.1844 -0.7671 0.6145
-9.9634 5.6849 -3.5422 0.9231 -0.3813 -0.0494
5.3533 8.8298 7.0320 -0.2085 0.0879 -0.9741
7.2448 6.9818 7.3727 -0.4024 0.1678 -0.9000
-7.4899 -6.6846 -7.3919 0.4289 -0.1788 0.8855
5.0520 -3.2210 12.1353 -0.9209 -0.2731 -0.2782
8.9943 -7.3226 3.1294 -0.9235 0.3265 0.2013
1.8102 -2.9835 13.6754 -0.8032 -0.5332 -0.2657
-1.4748 4.3176 -13.2470 0.8239 0.5466 0.1499
3.4196 3.4151 -13.4620 0.5336 0.8395 0.1027
-0.6666 3.6236 13.7795 -0.3948 -0.6228 -0.6755
-3.3550 -3.2184 13.5513 -0.5325 -0.8378 -0.1210
-2.1070 0.2245 14.3506 -0.4866 -0.7665 -0.4191
-7.1041 6.7069 8.9189 0.2856 -0.7595 -0.5844
-7.5398 -0.6249 -10.6419 0.8268 0.0214 0.5620
